data_4517147
loop_
_publ_author_name
'Robinson, Donovan J.'
'Spurlin, Sean P.'
'Gorden, John D.'
'Karimov, Rashad R.'

_publ_section_title
;
 Enantioselective Synthesis of Dihydropyridines Containing Quaternary
 Stereocenters Through Dearomatization of Pyridinium Salts
;
_journal_name_full 'ACS Catalysis'
_journal_page_first 51
_journal_paper_doi 10.1021/acscatal.9b03874
_journal_year 2019
_chemical_absolute_configuration ad
_chemical_formula_moiety C17H18N2O2
_chemical_formula_sum 'C17 H18 N2 O2'
_chemical_formula_weight 282.33
_space_group_crystal_system triclinic
_space_group_IT_number 1
_space_group_name_Hall 'P 1'
_space_group_name_H-M_alt 'P 1'
_atom_sites_solution_hydrogens geom
_atom_sites_solution_primary dual
_atom_sites_solution_secondary difmap
_cell_angle_alpha 69.309(2)
_cell_angle_beta 86.674(2)
_cell_angle_gamma 77.439(2)
_cell_formula_units_Z 2
_cell_length_a 6.3260(3)
_cell_length_b 10.0783(4)
_cell_length_c 12.7658(5)
_cell_measurement_reflns_used 9843
_cell_measurement_temperature 150.(2)
_cell_measurement_theta_max 74.4153
_cell_measurement_theta_min 3.7020
_cell_volume 743.01(6)
_computing_cell_refinement 'SAINT V8.38A (Bruker AXS Inc., 2017)'
_computing_data_collection 'Bruker Instrument Service, BIS, v6.2.6 (Bruker AXS Inc., 2017)'
_computing_data_reduction 'SAINT V8.38A (Bruker AXS Inc., 2017)'
_computing_molecular_graphics 'shelXle (C.B. Huebschle, rev 882)'
_computing_publication_material 'APEX3 v2018.1-0 (Bruker AXS Inc., 2017)'
_computing_structure_refinement 'SHELXL-2017/1 (Sheldrick, 2017)'
_computing_structure_solution 'SHELXT 2014/5 (Sheldrick, 2014)'
_diffrn_ambient_temperature 150.(2)
_diffrn_detector_area_resol_mean 7.3910
_diffrn_measured_fraction_theta_full 0.997
_diffrn_measured_fraction_theta_max 0.997
_diffrn_measurement_device_type 'Bruker D8 VENTURE'
_diffrn_measurement_method '\f and \w scans'
_diffrn_radiation_monochromator 'multilayer mirror'
_diffrn_radiation_type 'Cu K\a'
_diffrn_radiation_wavelength 1.54178
_diffrn_reflns_av_R_equivalents 0.0371
_diffrn_reflns_av_unetI/netI 0.0331
_diffrn_reflns_limit_h_max 7
_diffrn_reflns_limit_h_min -7
_diffrn_reflns_limit_k_max 12
_diffrn_reflns_limit_k_min -12
_diffrn_reflns_limit_l_max 15
_diffrn_reflns_limit_l_min -15
_diffrn_reflns_number 21268
_diffrn_reflns_theta_full 72.07
_diffrn_reflns_theta_max 72.07
_diffrn_reflns_theta_min 3.70
_diffrn_source 'microfocus sealed tube'
_diffrn_source_type 'Incoatec I\mS DIAMOND'
_exptl_absorpt_coefficient_mu 0.671
_exptl_absorpt_correction_T_max 0.99
_exptl_absorpt_correction_T_min 0.82
_exptl_absorpt_correction_type multi-scan
_exptl_absorpt_process_details
;
Krause, L., Herbst-Irmer, R., Sheldrick, G. M., Stalke, D. (2015).
"Comparison of silver and molybdenum microfocus X-ray sources for
single-crystal structure determination"
J. Appl. Cryst. 48, 3-10.
;
_exptl_crystal_colour 'clear colourless'
_exptl_crystal_density_diffrn 1.262
_exptl_crystal_density_method 'not measured'
_exptl_crystal_description 'Thin Plate'
_exptl_crystal_F_000 300
_exptl_crystal_size_max 0.150
_exptl_crystal_size_mid 0.080
_exptl_crystal_size_min 0.020
_refine_diff_density_max 0.449
_refine_diff_density_min -0.219
_refine_ls_abs_structure_details
;

Refined as an inversion twin.
;
_refine_ls_abs_structure_Flack 0.0(3)
_refine_ls_extinction_method none
_refine_ls_goodness_of_fit_ref 1.054
_refine_ls_hydrogen_treatment constr
_refine_ls_matrix_type full
_refine_ls_number_parameters 386
_refine_ls_number_reflns 5633
_refine_ls_number_restraints 3
_refine_ls_restrained_S_all 1.053
_refine_ls_R_factor_all 0.0475
_refine_ls_R_factor_gt 0.0461
_refine_ls_shift/su_max 0.000
_refine_ls_shift/su_mean 0.000
_refine_ls_structure_factor_coef Fsqd
_refine_ls_weighting_details 'w=1/[\s^2^(Fo^2^)+(0.0840P)^2^+0.1201P] where P=(Fo^2^+2Fc^2^)/3'
_refine_ls_weighting_scheme calc
_refine_ls_wR_factor_gt 0.1288
_refine_ls_wR_factor_ref 0.1308
_reflns_number_gt 5420
_reflns_number_total 5633
_reflns_threshold_expression 'I > 2\s(I)'
_cod_data_source_file cs9b03874_si_003.cif
_cod_data_source_block Karimov052919
_cod_depositor_comments
;
The following automatic conversions were performed:

data item '_exptl_absorpt_correction_type' value 'Multi-Scan' was
changed to 'multi-scan' in accordance with the
/home/data/users/saulius/crontab/automatic-downloads/rss-feeds/ACS/lib/dictionaries/cif_core.dic
dictionary named 'cif_core.dic' version 2.4.2 last updated on
2011-04-26.

Automatic conversion script
Id: cif_fix_values 6909 2019-04-08 15:41:33Z antanas 
;
_cod_database_code 4517147

loop_
_space_group_symop_operation_xyz
'x, y, z'

loop_
_atom_site_type_symbol
_atom_site_label
_atom_site_fract_x
_atom_site_fract_y
_atom_site_fract_z
_atom_site_U_iso_or_equiv
_atom_site_adp_type
_atom_site_calc_flag
_atom_site_refinement_flags_adp
_atom_site_refinement_flags_posn
_atom_site_occupancy
O O1 0.5444(4) 0.6070(3) 0.0764(2) 0.0580(6) Uani d . . 1
O O2 0.3351(4) 0.8225(3) 0.0651(2) 0.0611(7) Uani d . . 1
N N1 0.6886(3) 0.8673(2) 0.29881(19) 0.0355(5) Uani d . . 1
N N12 0.6596(6) 0.5769(4) 0.8251(3) 0.0731(11) Uani d . . 1
H H12 0.550515 0.542441 0.862683 0.088 Uiso calc U R 1
C C2 0.5837(4) 0.8490(3) 0.2193(2) 0.0340(5) Uani d . . 1
H H2 0.4654 0.924096 0.181572 0.041 Uiso calc U R 1
C C3 0.6343(4) 0.7299(3) 0.1884(2) 0.0383(6) Uani d . . 1
C C4 0.8142(5) 0.6153(3) 0.2473(3) 0.0438(7) Uani d . . 1
H H4 0.856397 0.531352 0.226995 0.053 Uiso calc U R 1
C C5 0.9198(5) 0.6268(3) 0.3291(3) 0.0431(6) Uani d . . 1
H H5 1.031713 0.547096 0.367694 0.052 Uiso calc U R 1
C C6 0.8758(4) 0.7570(3) 0.3657(2) 0.0372(6) Uani d . . 1
C C7 1.0769(5) 0.8246(4) 0.3419(3) 0.0483(7) Uani d . . 1
H H7A 1.096413 0.864135 0.260811 0.072 Uiso calc U R 1
H H7B 1.204964 0.750009 0.376912 0.072 Uiso calc U R 1
H H7C 1.057672 0.902625 0.37272 0.072 Uiso calc U R 1
C C8 0.8137(4) 0.7110(3) 0.4899(2) 0.0393(6) Uani d . . 1
C C9 0.6229(5) 0.6560(4) 0.5196(3) 0.0549(8) Uani d . . 1
H H9 0.539368 0.649352 0.462918 0.066 Uiso calc U R 1
C C10 0.5545(6) 0.6115(5) 0.6293(3) 0.0664(11) Uani d . . 1
H H10 0.423514 0.577693 0.647991 0.08 Uiso calc U R 1
C C11 0.6821(6) 0.6178(4) 0.7101(3) 0.0560(9) Uani d . . 1
C C13 0.8328(8) 0.5983(4) 0.8709(3) 0.0705(11) Uani d . . 1
H H13 0.85569 0.575945 0.948705 0.085 Uiso calc U R 1
C C14 0.9680(8) 0.6562(4) 0.7892(3) 0.0623(9) Uani d . . 1
H H14 1.098744 0.682673 0.798994 0.075 Uiso calc U R 1
C C15 0.8744(5) 0.6695(3) 0.6848(3) 0.0481(7) Uani d . . 1
C C16 0.9378(5) 0.7187(3) 0.5722(3) 0.0432(6) Uani d . . 1
H H16 1.065113 0.756965 0.55306 0.052 Uiso calc U R 1
C C17 0.6137(5) 0.9971(3) 0.3277(3) 0.0465(7) Uani d . . 1
H H17A 0.734832 1.044777 0.32401 0.07 Uiso calc U R 1
H H17B 0.557176 0.969993 0.403762 0.07 Uiso calc U R 1
H H17C 0.49883 1.063734 0.274735 0.07 Uiso calc U R 1
C C18 0.5071(5) 0.7125(3) 0.1064(3) 0.0451(7) Uani d . . 1
C C19 0.1929(8) 0.8046(6) -0.0117(4) 0.0800(13) Uani d . . 1
H H19A 0.086802 0.895454 -0.045016 0.12 Uiso calc U R 1
H H19B 0.117136 0.726869 0.028989 0.12 Uiso calc U R 1
H H19C 0.278674 0.77943 -0.071023 0.12 Uiso calc U R 1
O O21 0.4624(4) 0.3221(3) 0.9247(2) 0.0650(7) Uani d . . 1
O O22 0.7277(4) 0.1282(3) 0.9384(2) 0.0655(7) Uani d . . 1
N N21 0.1370(4) 0.2234(3) 0.6958(2) 0.0460(6) Uani d . . 1
N N33 0.3419(5) 0.3729(3) 0.1841(2) 0.0479(6) Uani d . . 1
H H33 0.433397 0.424614 0.144326 0.058 Uiso calc U R 1
C C22 0.2416(5) 0.2516(4) 0.7703(3) 0.0450(6) Uani d . . 1
H H22 0.175935 0.33241 0.791295 0.054 Uiso calc U R 1
C C23 0.4375(5) 0.1716(4) 0.8186(3) 0.0489(7) Uani d . . 1
C C24 0.5325(6) 0.0483(4) 0.7863(3) 0.0513(7) Uani d . . 1
H H24 0.663552 -0.014078 0.821681 0.062 Uiso calc U R 1
C C25 0.4385(6) 0.0208(4) 0.7074(3) 0.0544(8) Uani d . . 1
H H25 0.510491 -0.058997 0.686566 0.065 Uiso calc U R 1
C C26 0.2258(5) 0.1078(3) 0.6490(3) 0.0446(7) Uani d . . 1
C C27 0.0717(7) 0.0030(4) 0.6721(3) 0.0597(9) Uani d . . 1
H H27A -0.071703 0.056919 0.639572 0.09 Uiso calc U R 1
H H27B 0.060091 -0.044141 0.753115 0.09 Uiso calc U R 1
H H27C 0.128155 -0.070849 0.638305 0.09 Uiso calc U R 1
C C28 0.2552(5) 0.1832(3) 0.5229(3) 0.0413(6) Uani d . . 1
C C29 0.1295(5) 0.1745(3) 0.4425(2) 0.0399(6) Uani d . . 1
H H29 0.017535 0.121308 0.463911 0.048 Uiso calc U R 1
C C30 0.1662(5) 0.2441(3) 0.3287(2) 0.0383(6) Uani d . . 1
C C31 0.0753(6) 0.2510(3) 0.2264(3) 0.0462(7) Uani d . . 1
H H31 -0.041169 0.209036 0.219032 0.055 Uiso calc U R 1
C C32 0.1879(6) 0.3292(4) 0.1417(3) 0.0511(7) Uani d . . 1
H H32 0.162738 0.350187 0.064297 0.061 Uiso calc U R 1
C C34 0.3318(5) 0.3235(3) 0.2989(2) 0.0386(6) Uani d . . 1
C C35 0.4570(5) 0.3369(3) 0.3792(3) 0.0434(6) Uani d . . 1
H H35 0.567119 0.391581 0.358413 0.052 Uiso calc U R 1
C C36 0.4155(5) 0.2681(3) 0.4896(3) 0.0440(6) Uani d . . 1
H H36 0.496995 0.277745 0.545778 0.053 Uiso calc U R 1
C C37 -0.0728(5) 0.3137(4) 0.6528(3) 0.0563(8) Uani d . . 1
H H37A -0.081164 0.336132 0.571714 0.084 Uiso calc U R 1
H H37B -0.092447 0.404069 0.668348 0.084 Uiso calc U R 1
H H37C -0.186792 0.262015 0.689137 0.084 Uiso calc U R 1
C C38 0.5352(5) 0.2181(4) 0.8970(3) 0.0511(8) Uani d . . 1
C C39 0.8358(8) 0.1646(6) 1.0159(4) 0.0791(13) Uani d . . 1
H H39A 0.877338 0.257961 0.977684 0.119 Uiso calc U R 1
H H39B 0.965894 0.089226 1.046061 0.119 Uiso calc U R 1
H H39C 0.738761 0.171662 1.077226 0.119 Uiso calc U R 1

loop_
_atom_site_aniso_label
_atom_site_aniso_U_11
_atom_site_aniso_U_22
_atom_site_aniso_U_33
_atom_site_aniso_U_12
_atom_site_aniso_U_13
_atom_site_aniso_U_23
O1 0.0790(17) 0.0594(14) 0.0455(13) -0.0321(12) 0.0137(12) -0.0220(11)
O2 0.0604(14) 0.0747(16) 0.0455(13) -0.0069(12) -0.0156(11) -0.0195(12)
N1 0.0320(11) 0.0302(10) 0.0385(12) 0.0007(8) 0.0007(9) -0.0093(9)
N12 0.075(2) 0.0628(19) 0.0471(18) 0.0096(16) 0.0237(16) 0.0049(14)
C2 0.0281(12) 0.0338(12) 0.0318(13) -0.0029(9) 0.0038(9) -0.0042(10)
C3 0.0383(13) 0.0376(13) 0.0353(15) -0.0095(10) 0.0072(11) -0.0083(11)
C4 0.0479(15) 0.0338(13) 0.0441(16) -0.0005(11) 0.0095(12) -0.0130(12)
C5 0.0370(13) 0.0352(13) 0.0465(16) 0.0067(10) 0.0010(11) -0.0100(12)
C6 0.0270(12) 0.0409(14) 0.0371(15) 0.0000(10) -0.0005(10) -0.0097(11)
C7 0.0350(14) 0.0664(19) 0.0389(15) -0.0145(13) 0.0047(11) -0.0112(14)
C8 0.0323(12) 0.0358(13) 0.0386(15) 0.0016(10) 0.0035(10) -0.0051(11)
C9 0.0341(14) 0.064(2) 0.0478(19) -0.0067(13) 0.0011(12) 0.0009(15)
C10 0.0383(16) 0.071(2) 0.061(2) -0.0058(15) 0.0090(15) 0.0072(18)
C11 0.0528(18) 0.0498(17) 0.0430(18) 0.0064(14) 0.0136(14) -0.0013(14)
C13 0.099(3) 0.056(2) 0.041(2) 0.004(2) 0.0118(19) -0.0117(16)
C14 0.095(3) 0.0492(18) 0.0415(19) -0.0117(18) 0.0083(18) -0.0169(15)
C15 0.0621(19) 0.0330(13) 0.0422(17) -0.0018(12) 0.0099(13) -0.0107(12)
C16 0.0497(16) 0.0372(14) 0.0398(16) -0.0051(12) 0.0051(12) -0.0130(12)
C17 0.0514(16) 0.0345(13) 0.0523(17) 0.0016(11) -0.0002(13) -0.0196(12)
C18 0.0528(17) 0.0501(16) 0.0330(15) -0.0185(13) 0.0090(12) -0.0120(12)
C19 0.081(3) 0.110(4) 0.052(2) -0.021(3) -0.021(2) -0.027(2)
O21 0.0638(15) 0.0944(19) 0.0488(14) -0.0256(14) 0.0080(11) -0.0355(14)
O22 0.0610(14) 0.0914(18) 0.0449(14) -0.0187(13) -0.0183(11) -0.0200(13)
N21 0.0408(12) 0.0527(14) 0.0444(14) -0.0111(10) -0.0007(10) -0.0159(11)
N33 0.0607(15) 0.0388(12) 0.0384(13) -0.0106(11) 0.0129(11) -0.0080(10)
C22 0.0447(15) 0.0562(17) 0.0367(15) -0.0148(13) 0.0070(12) -0.0179(13)
C23 0.0426(15) 0.071(2) 0.0311(15) -0.0220(14) 0.0005(11) -0.0094(14)
C24 0.0498(16) 0.0565(18) 0.0403(16) -0.0116(14) -0.0063(13) -0.0067(14)
C25 0.0594(19) 0.0539(18) 0.0453(18) -0.0131(15) -0.0056(14) -0.0103(14)
C26 0.0509(17) 0.0466(15) 0.0379(15) -0.0162(13) -0.0021(13) -0.0127(13)
C27 0.078(2) 0.0576(19) 0.0451(18) -0.0313(17) 0.0008(16) -0.0102(15)
C28 0.0413(14) 0.0444(14) 0.0388(16) -0.0133(12) 0.0022(12) -0.0131(12)
C29 0.0430(14) 0.0424(14) 0.0360(15) -0.0143(11) 0.0042(11) -0.0130(12)
C30 0.0461(14) 0.0334(12) 0.0345(14) -0.0064(11) 0.0035(11) -0.0124(11)
C31 0.0612(18) 0.0443(15) 0.0342(15) -0.0124(13) -0.0007(12) -0.0140(12)
C32 0.070(2) 0.0467(16) 0.0322(15) -0.0049(14) 0.0023(13) -0.0130(13)
C34 0.0443(14) 0.0262(11) 0.0404(16) -0.0036(10) 0.0087(11) -0.0091(11)
C35 0.0416(14) 0.0369(13) 0.0510(18) -0.0128(11) 0.0073(12) -0.0129(12)
C36 0.0403(14) 0.0459(14) 0.0478(17) -0.0120(12) -0.0023(12) -0.0165(13)
C37 0.0451(17) 0.063(2) 0.0559(19) -0.0009(14) -0.0025(14) -0.0200(16)
C38 0.0477(17) 0.075(2) 0.0308(15) -0.0227(15) 0.0038(12) -0.0130(15)
C39 0.074(3) 0.113(4) 0.055(2) -0.030(3) -0.023(2) -0.026(2)

loop_
_atom_type_symbol
_atom_type_description
_atom_type_scat_dispersion_real
_atom_type_scat_dispersion_imag
_atom_type_scat_source
C C 0.0181 0.0091 'International Tables Vol C Tables 4.2.6.8 and 6.1.1.4'
H H 0.0000 0.0000 'International Tables Vol C Tables 4.2.6.8 and 6.1.1.4'
N N 0.0311 0.0180 'International Tables Vol C Tables 4.2.6.8 and 6.1.1.4'
O O 0.0492 0.0322 'International Tables Vol C Tables 4.2.6.8 and 6.1.1.4'

loop_
_geom_angle_atom_site_label_1
_geom_angle_atom_site_label_2
_geom_angle_atom_site_label_3
_geom_angle
C18 O2 C19 116.2(3)
C2 N1 C17 119.4(2)
C2 N1 C6 123.4(2)
C17 N1 C6 117.2(2)
C13 N12 C11 109.3(3)
C13 N12 H12 125.4
C11 N12 H12 125.4
N1 C2 C3 124.4(2)
N1 C2 H2 117.8
C3 C2 H2 117.8
C2 C3 C18 121.8(2)
C2 C3 C4 117.3(3)
C18 C3 C4 120.8(3)
C5 C4 C3 120.5(3)
C5 C4 H4 119.7
C3 C4 H4 119.7
C4 C5 C6 124.9(2)
C4 C5 H5 117.5
C6 C5 H5 117.5
N1 C6 C5 109.4(2)
N1 C6 C7 108.4(2)
C5 C6 C7 108.3(2)
N1 C6 C8 107.9(2)
C5 C6 C8 109.6(2)
C7 C6 C8 113.1(2)
C6 C7 H7A 109.5
C6 C7 H7B 109.5
H7A C7 H7B 109.5
C6 C7 H7C 109.5
H7A C7 H7C 109.5
H7B C7 H7C 109.5
C16 C8 C9 119.4(3)
C16 C8 C6 122.9(2)
C9 C8 C6 117.7(3)
C10 C9 C8 121.8(3)
C10 C9 H9 119.1
C8 C9 H9 119.1
C11 C10 C9 117.9(3)
C11 C10 H10 121.1
C9 C10 H10 121.1
C10 C11 N12 130.8(4)
C10 C11 C15 122.4(3)
N12 C11 C15 106.8(4)
C14 C13 N12 110.1(4)
C14 C13 H13 124.9
N12 C13 H13 124.9
C13 C14 C15 106.6(4)
C13 C14 H14 126.7
C15 C14 H14 126.7
C11 C15 C16 118.9(3)
C11 C15 C14 107.2(3)
C16 C15 C14 133.9(3)
C8 C16 C15 119.6(3)
C8 C16 H16 120.2
C15 C16 H16 120.2
N1 C17 H17A 109.5
N1 C17 H17B 109.5
H17A C17 H17B 109.5
N1 C17 H17C 109.5
H17A C17 H17C 109.5
H17B C17 H17C 109.5
O1 C18 O2 121.3(3)
O1 C18 C3 124.4(3)
O2 C18 C3 114.3(3)
O2 C19 H19A 109.5
O2 C19 H19B 109.5
H19A C19 H19B 109.5
O2 C19 H19C 109.5
H19A C19 H19C 109.5
H19B C19 H19C 109.5
C38 O22 C39 115.4(3)
C22 N21 C37 119.1(3)
C22 N21 C26 124.0(3)
C37 N21 C26 116.8(3)
C32 N33 C34 109.1(3)
C32 N33 H33 125.4
C34 N33 H33 125.4
N21 C22 C23 124.2(3)
N21 C22 H22 117.9
C23 C22 H22 117.9
C22 C23 C24 116.8(3)
C22 C23 C38 117.9(3)
C24 C23 C38 125.2(3)
C25 C24 C23 120.8(3)
C25 C24 H24 119.6
C23 C24 H24 119.6
C24 C25 C26 124.5(3)
C24 C25 H25 117.8
C26 C25 H25 117.8
N21 C26 C25 109.3(3)
N21 C26 C27 109.8(3)
C25 C26 C27 107.1(3)
N21 C26 C28 107.1(2)
C25 C26 C28 111.4(3)
C27 C26 C28 112.1(2)
C26 C27 H27A 109.5
C26 C27 H27B 109.5
H27A C27 H27B 109.5
C26 C27 H27C 109.5
H27A C27 H27C 109.5
H27B C27 H27C 109.5
C29 C28 C36 119.3(3)
C29 C28 C26 122.7(2)
C36 C28 C26 118.0(3)
C28 C29 C30 120.0(2)
C28 C29 H29 120.0
C30 C29 H29 120.0
C29 C30 C34 119.1(3)
C29 C30 C31 134.2(3)
C34 C30 C31 106.7(3)
C32 C31 C30 106.8(3)
C32 C31 H31 126.6
C30 C31 H31 126.6
C31 C32 N33 110.1(3)
C31 C32 H32 125.0
N33 C32 H32 125.0
N33 C34 C35 130.9(3)
N33 C34 C30 107.4(3)
C35 C34 C30 121.7(3)
C36 C35 C34 117.6(3)
C36 C35 H35 121.2
C34 C35 H35 121.2
C35 C36 C28 122.3(3)
C35 C36 H36 118.9
C28 C36 H36 118.9
N21 C37 H37A 109.5
N21 C37 H37B 109.5
H37A C37 H37B 109.5
N21 C37 H37C 109.5
H37A C37 H37C 109.5
H37B C37 H37C 109.5
O21 C38 O22 121.7(3)
O21 C38 C23 127.2(3)
O22 C38 C23 111.2(3)
O22 C39 H39A 109.5
O22 C39 H39B 109.5
H39A C39 H39B 109.5
O22 C39 H39C 109.5
H39A C39 H39C 109.5
H39B C39 H39C 109.5

loop_
_geom_bond_atom_site_label_1
_geom_bond_atom_site_label_2
_geom_bond_distance
O1 C18 1.226(4)
O2 C18 1.349(4)
O2 C19 1.449(4)
N1 C2 1.330(4)
N1 C17 1.457(3)
N1 C6 1.498(3)
N12 C13 1.362(7)
N12 C11 1.386(5)
N12 H12 0.88
C2 C3 1.361(4)
C2 H2 0.95
C3 C18 1.435(4)
C3 C4 1.452(4)
C4 C5 1.323(5)
C4 H4 0.95
C5 C6 1.509(4)
C5 H5 0.95
C6 C7 1.536(4)
C6 C8 1.539(4)
C7 H7A 0.98
C7 H7B 0.98
C7 H7C 0.98
C8 C16 1.380(4)
C8 C9 1.413(4)
C9 C10 1.385(5)
C9 H9 0.95
C10 C11 1.373(6)
C10 H10 0.95
C11 C15 1.403(5)
C13 C14 1.358(6)
C13 H13 0.95
C14 C15 1.440(5)
C14 H14 0.95
C15 C16 1.411(4)
C16 H16 0.95
C17 H17A 0.98
C17 H17B 0.98
C17 H17C 0.98
C19 H19A 0.98
C19 H19B 0.98
C19 H19C 0.98
O21 C38 1.212(5)
O22 C38 1.357(4)
O22 C39 1.423(5)
N21 C22 1.330(4)
N21 C37 1.448(4)
N21 C26 1.482(4)
N33 C32 1.361(5)
N33 C34 1.373(4)
N33 H33 0.88
C22 C23 1.367(5)
C22 H22 0.95
C23 C24 1.443(5)
C23 C38 1.461(5)
C24 C25 1.336(5)
C24 H24 0.95
C25 C26 1.509(5)
C25 H25 0.95
C26 C27 1.532(4)
C26 C28 1.538(4)
C27 H27A 0.98
C27 H27B 0.98
C27 H27C 0.98
C28 C29 1.372(4)
C28 C36 1.419(4)
C29 C30 1.403(4)
C29 H29 0.95
C30 C34 1.409(4)
C30 C31 1.431(4)
C31 C32 1.360(5)
C31 H31 0.95
C32 H32 0.95
C34 C35 1.391(4)
C35 C36 1.371(5)
C35 H35 0.95
C36 H36 0.95
C37 H37A 0.98
C37 H37B 0.98
C37 H37C 0.98
C39 H39A 0.98
C39 H39B 0.98
C39 H39C 0.98

loop_
_geom_hbond_atom_site_label_D
_geom_hbond_atom_site_label_H
_geom_hbond_atom_site_label_A
_geom_hbond_site_symmetry_A
_geom_hbond_distance_DH
_geom_hbond_distance_HA
_geom_hbond_distance_DA
_geom_hbond_angle_DHA
N12 H12 O21 . 0.88 2.26 2.944(5) 134.3
C13 H13 O1 1_556 0.95 2.52 3.124(5) 121.5
N33 H33 O1 . 0.88 2.00 2.813(3) 153.7
C32 H32 O21 1_554 0.95 2.57 3.197(4) 124.2

loop_
_geom_torsion_atom_site_label_1
_geom_torsion_atom_site_label_2
_geom_torsion_atom_site_label_3
_geom_torsion_atom_site_label_4
_geom_torsion
C17 N1 C2 C3 -177.5(3)
C6 N1 C2 C3 -0.8(4)
N1 C2 C3 C18 176.3(3)
N1 C2 C3 C4 0.5(4)
C2 C3 C4 C5 1.4(4)
C18 C3 C4 C5 -174.5(3)
C3 C4 C5 C6 -3.0(5)
C2 N1 C6 C5 -0.6(3)
C17 N1 C6 C5 176.2(2)
C2 N1 C6 C7 117.3(3)
C17 N1 C6 C7 -65.8(3)
C2 N1 C6 C8 -119.8(3)
C17 N1 C6 C8 57.0(3)
C4 C5 C6 N1 2.5(4)
C4 C5 C6 C7 -115.4(3)
C4 C5 C6 C8 120.6(3)
N1 C6 C8 C16 -125.0(3)
C5 C6 C8 C16 115.9(3)
C7 C6 C8 C16 -5.2(4)
N1 C6 C8 C9 56.2(3)
C5 C6 C8 C9 -62.9(3)
C7 C6 C8 C9 176.1(3)
C16 C8 C9 C10 1.0(5)
C6 C8 C9 C10 179.8(3)
C8 C9 C10 C11 -2.1(5)
C9 C10 C11 N12 -177.6(4)
C9 C10 C11 C15 1.1(5)
C13 N12 C11 C10 177.4(4)
C13 N12 C11 C15 -1.5(4)
C11 N12 C13 C14 1.6(4)
N12 C13 C14 C15 -1.1(4)
C10 C11 C15 C16 0.9(5)
N12 C11 C15 C16 179.9(3)
C10 C11 C15 C14 -178.2(3)
N12 C11 C15 C14 0.8(3)
C13 C14 C15 C11 0.2(4)
C13 C14 C15 C16 -178.8(3)
C9 C8 C16 C15 1.0(4)
C6 C8 C16 C15 -177.7(2)
C11 C15 C16 C8 -2.0(4)
C14 C15 C16 C8 176.9(3)
C19 O2 C18 O1 3.0(5)
C19 O2 C18 C3 -175.6(3)
C2 C3 C18 O1 -179.3(3)
C4 C3 C18 O1 -3.6(4)
C2 C3 C18 O2 -0.7(4)
C4 C3 C18 O2 174.9(3)
C37 N21 C22 C23 178.3(3)
C26 N21 C22 C23 -4.5(5)
N21 C22 C23 C24 -0.8(5)
N21 C22 C23 C38 178.4(3)
C22 C23 C24 C25 4.3(5)
C38 C23 C24 C25 -174.8(3)
C23 C24 C25 C26 -2.8(5)
C22 N21 C26 C25 5.5(4)
C37 N21 C26 C25 -177.2(3)
C22 N21 C26 C27 122.7(3)
C37 N21 C26 C27 -60.1(4)
C22 N21 C26 C28 -115.3(3)
C37 N21 C26 C28 61.9(3)
C24 C25 C26 N21 -1.9(5)
C24 C25 C26 C27 -120.8(4)
C24 C25 C26 C28 116.3(4)
N21 C26 C28 C29 -110.5(3)
C25 C26 C28 C29 130.1(3)
C27 C26 C28 C29 10.1(4)
N21 C26 C28 C36 67.8(3)
C25 C26 C28 C36 -51.7(4)
C27 C26 C28 C36 -171.7(3)
C36 C28 C29 C30 2.7(4)
C26 C28 C29 C30 -179.1(3)
C28 C29 C30 C34 -0.5(4)
C28 C29 C30 C31 176.4(3)
C29 C30 C31 C32 -176.1(3)
C34 C30 C31 C32 1.0(3)
C30 C31 C32 N33 -0.6(4)
C34 N33 C32 C31 -0.1(3)
C32 N33 C34 C35 178.3(3)
C32 N33 C34 C30 0.8(3)
C29 C30 C34 N33 176.6(2)
C31 C30 C34 N33 -1.1(3)
C29 C30 C34 C35 -1.2(4)
C31 C30 C34 C35 -178.9(2)
N33 C34 C35 C36 -176.4(3)
C30 C34 C35 C36 0.8(4)
C34 C35 C36 C28 1.4(4)
C29 C28 C36 C35 -3.2(4)
C26 C28 C36 C35 178.5(3)
C39 O22 C38 O21 0.1(5)
C39 O22 C38 C23 -180.0(3)
C22 C23 C38 O21 -0.4(5)
C24 C23 C38 O21 178.7(3)
C22 C23 C38 O22 179.6(3)
C24 C23 C38 O22 -1.2(5)
